data_4030514
loop_
_publ_author_name
'Hersh, William H.'

_publ_section_title
;
 Synthesis of dinucleoside acylphosphonites by phosphonodiamidite
 chemistry and investigation of phosphorus epimerization.
;
_journal_name_full 'Beilstein journal of organic chemistry'
_journal_page_first 184
_journal_page_last 191
_journal_paper_doi 10.3762/bjoc.11.19
_journal_volume 11
_journal_year 2015
_chemical_formula_moiety 'C19 H33 N2 O P'
_chemical_formula_sum 'C19 H33 N2 O P'
_chemical_formula_weight 336.44
_chemical_name_common Benzoylphosphonodiamidite
_chemical_name_systematic
;
 (bis(diisopropylamino)phosphanyl)(phenyl)methanone
;
_space_group_crystal_system monoclinic
_space_group_IT_number 14
_space_group_name_Hall '-P 2ybc'
_space_group_name_H-M_alt 'P 1 21/c 1'
_symmetry_space_group_name_Hall '-P 2ybc'
_symmetry_space_group_name_H-M 'P 1 21/c 1'
_atom_sites_solution_hydrogens geom
_audit_creation_method SHELXL-2014
_cell_angle_alpha 90
_cell_angle_beta 108.8770(10)
_cell_angle_gamma 90
_cell_formula_units_Z 4
_cell_length_a 15.8768(8)
_cell_length_b 9.2589(5)
_cell_length_c 14.0614(7)
_cell_measurement_reflns_used 9998
_cell_measurement_temperature 100(2)
_cell_measurement_theta_max 27.09
_cell_measurement_theta_min 2.58
_cell_volume 1955.87(17)
_computing_cell_refinement 'Bruker SAINT'
_computing_data_collection 'Bruker APEX2'
_computing_data_reduction 'Bruker SAINT'
_computing_molecular_graphics 'Bruker SHELXTL'
_computing_publication_material 'Farrugia ORTEP-3/v2.02'
_computing_structure_refinement 'SHELXL-2014 (Sheldrick, 2014)'
_computing_structure_solution 'SHELXL-2014 (Sheldrick, 2014)'
_diffrn_ambient_temperature 100(2)
_diffrn_detector_area_resol_mean 8.33
_diffrn_measured_fraction_theta_full 1.000
_diffrn_measured_fraction_theta_max 1.000
_diffrn_measurement_device_type 'Bruker Breeze CCD'
_diffrn_measurement_method '\f and \w scans'
_diffrn_radiation_monochromator graphite
_diffrn_radiation_type MoK\a
_diffrn_radiation_wavelength 0.71073
_diffrn_reflns_av_R_equivalents 0.0200
_diffrn_reflns_av_unetI/netI 0.0147
_diffrn_reflns_Laue_measured_fraction_full 1.000
_diffrn_reflns_Laue_measured_fraction_max 1.000
_diffrn_reflns_limit_h_max 20
_diffrn_reflns_limit_h_min -20
_diffrn_reflns_limit_k_max 11
_diffrn_reflns_limit_k_min -11
_diffrn_reflns_limit_l_max 18
_diffrn_reflns_limit_l_min -17
_diffrn_reflns_number 21786
_diffrn_reflns_point_group_measured_fraction_full 1.000
_diffrn_reflns_point_group_measured_fraction_max 1.000
_diffrn_reflns_theta_full 25.242
_diffrn_reflns_theta_max 27.101
_diffrn_reflns_theta_min 2.584
_diffrn_source 'fine-focus sealed tube'
_exptl_absorpt_coefficient_mu 0.147
_exptl_absorpt_correction_T_max 0.955
_exptl_absorpt_correction_T_min 0.943
_exptl_absorpt_correction_type multi-scan
_exptl_absorpt_process_details 'SADABS V 2008/1 (Bruker AXS)'
_exptl_crystal_colour yellow
_exptl_crystal_density_diffrn 1.143
_exptl_crystal_density_method 'not measured'
_exptl_crystal_description fragment
_exptl_crystal_F_000 736
_exptl_crystal_size_max 0.406
_exptl_crystal_size_mid 0.374
_exptl_crystal_size_min 0.312
_refine_diff_density_max 0.412
_refine_diff_density_min -0.202
_refine_diff_density_rms 0.041
_refine_ls_extinction_method none
_refine_ls_goodness_of_fit_ref 1.048
_refine_ls_hydrogen_treatment noref
_refine_ls_matrix_type full
_refine_ls_number_parameters 249
_refine_ls_number_reflns 4311
_refine_ls_number_restraints 0
_refine_ls_restrained_S_all 1.048
_refine_ls_R_factor_all 0.0343
_refine_ls_R_factor_gt 0.0311
_refine_ls_shift/su_max 0.000
_refine_ls_shift/su_mean 0.000
_refine_ls_structure_factor_coef Fsqd
_refine_ls_weighting_details 'w=1/[\s^2^(Fo^2^)+(0.0400P)^2^+0.7900P] where P=(Fo^2^+2Fc^2^)/3'
_refine_ls_weighting_scheme calc
_refine_ls_wR_factor_gt 0.0795
_refine_ls_wR_factor_ref 0.0821
_reflns_Friedel_coverage 0.000
_reflns_number_gt 3921
_reflns_number_total 4311
_reflns_threshold_expression 'I > 2\s(I)'
_cod_data_source_file 1860-5397-11-19-S2.cif
_cod_data_source_block WH744_1_p48_0ma
_cod_depositor_comments 'Adding full bibliography for 4030514.cif.'
_cod_database_code 4030514
_shelx_space_group_comment
;
The symmetry employed for this shelxl refinement is uniquely defined
by the following loop, which should always be used as a source of
symmetry information in preference to the above space-group names.
They are only intended as comments.
;
_shelxl_version_number 2014-3

loop_
_space_group_symop_operation_xyz
'x, y, z'
'-x, y+1/2, -z+1/2'
'-x, -y, -z'
'x, -y-1/2, z-1/2'

loop_
_atom_site_label
_atom_site_type_symbol
_atom_site_fract_x
_atom_site_fract_y
_atom_site_fract_z
_atom_site_U_iso_or_equiv
_atom_site_adp_type
_atom_site_occupancy
_atom_site_site_symmetry_order
_atom_site_calc_flag
_atom_site_refinement_flags_posn
P1 P 0.26547(2) 0.79918(3) 0.30761(2) 0.01327(8) Uani 1 1 d .
O1 O 0.27903(5) 0.63332(9) 0.15460(6) 0.02083(17) Uani 1 1 d .
N1 N 0.25475(6) 0.97710(10) 0.28056(7) 0.01574(18) Uani 1 1 d .
N2 N 0.16726(6) 0.71262(10) 0.27212(7) 0.01478(18) Uani 1 1 d .
C1 C 0.31241(7) 0.73590(11) 0.20809(8) 0.0153(2) Uani 1 1 d .
C8 C 0.23269(7) 1.04246(12) 0.17917(8) 0.0168(2) Uani 1 1 d .
H8 H 0.2296 0.9620 0.1307 0.010(3) Uiso 1 1 calc R
C2 C 0.39513(7) 0.80396(11) 0.19981(8) 0.0165(2) Uani 1 1 d .
C3 C 0.40643(8) 0.80610(12) 0.10540(9) 0.0194(2) Uani 1 1 d .
H3 H 0.3633 0.7621 0.0496 0.022(3) Uiso 1 1 calc R
C11 C 0.14772(7) 0.60614(11) 0.34056(8) 0.0167(2) Uani 1 1 d .
H11 H 0.0907 0.5578 0.3015 0.013(3) Uiso 1 1 calc R
C7 C 0.45989(7) 0.86497(12) 0.28206(8) 0.0189(2) Uani 1 1 d .
H7 H 0.4529 0.8624 0.3466 0.024(3) Uiso 1 1 calc R
C17 C 0.01405(8) 0.80233(13) 0.18803(9) 0.0234(2) Uani 1 1 d .
H17A H -0.0136 0.7345 0.2225 0.029(4) Uiso 1 1 calc R
H17B H -0.0284 0.8265 0.1221 0.034(4) Uiso 1 1 calc R
H17C H 0.0312 0.8905 0.2283 0.028(4) Uiso 1 1 calc R
C12 C 0.14193(8) 1.11801(13) 0.14549(9) 0.0228(2) Uani 1 1 d .
H12A H 0.0956 1.0491 0.1473 0.029(4) Uiso 1 1 calc R
H12B H 0.1293 1.1544 0.0768 0.032(4) Uiso 1 1 calc R
H12C H 0.1428 1.1988 0.1908 0.027(4) Uiso 1 1 calc R
C16 C 0.07179(8) 0.59446(13) 0.11189(8) 0.0224(2) Uani 1 1 d .
H16A H 0.1255 0.5503 0.1047 0.029(4) Uiso 1 1 calc R
H16B H 0.0302 0.6179 0.0452 0.035(4) Uiso 1 1 calc R
H16C H 0.0435 0.5266 0.1457 0.030(4) Uiso 1 1 calc R
C4 C 0.48058(8) 0.87244(13) 0.09307(9) 0.0233(2) Uani 1 1 d .
H4 H 0.4878 0.8753 0.0286 0.028(4) Uiso 1 1 calc R
C9 C 0.26688(8) 1.08069(12) 0.36483(8) 0.0190(2) Uani 1 1 d .
H9 H 0.2533 1.1790 0.3342 0.019(3) Uiso 1 1 calc R
C19 C 0.13199(8) 0.67477(13) 0.43201(8) 0.0220(2) Uani 1 1 d .
H19A H 0.1879 0.7157 0.4761 0.025(4) Uiso 1 1 calc R
H19B H 0.1106 0.6011 0.4687 0.027(4) Uiso 1 1 calc R
H19C H 0.0874 0.7515 0.4099 0.027(4) Uiso 1 1 calc R
C5 C 0.54425(8) 0.93461(13) 0.17496(9) 0.0240(2) Uani 1 1 d .
H5 H 0.5946 0.9809 0.1662 0.026(4) Uiso 1 1 calc R
C10 C 0.09698(7) 0.73273(12) 0.17439(8) 0.0167(2) Uani 1 1 d .
H10 H 0.1207 0.8021 0.1348 0.011(3) Uiso 1 1 calc R
C6 C 0.53468(7) 0.92954(13) 0.26958(9) 0.0222(2) Uani 1 1 d .
H6 H 0.5792 0.9701 0.3257 0.025(4) Uiso 1 1 calc R
C13 C 0.30452(8) 1.14781(13) 0.17094(9) 0.0219(2) Uani 1 1 d .
H13A H 0.3046 1.2338 0.2116 0.030(4) Uiso 1 1 calc R
H13B H 0.2920 1.1761 0.1006 0.029(4) Uiso 1 1 calc R
H13C H 0.3629 1.1008 0.1954 0.025(4) Uiso 1 1 calc R
C18 C 0.21810(8) 0.48751(13) 0.37156(10) 0.0256(3) Uani 1 1 d .
H18A H 0.2268 0.4455 0.3114 0.033(4) Uiso 1 1 calc R
H18B H 0.1983 0.4121 0.4085 0.032(4) Uiso 1 1 calc R
H18C H 0.2744 0.5287 0.4147 0.033(4) Uiso 1 1 calc R
C14 C 0.20184(8) 1.05370(13) 0.42256(9) 0.0239(2) Uani 1 1 d .
H14A H 0.1411 1.0482 0.3752 0.032(4) Uiso 1 1 calc R
H14B H 0.2058 1.1330 0.4699 0.034(4) Uiso 1 1 calc R
H14C H 0.2169 0.9625 0.4596 0.031(4) Uiso 1 1 calc R
C15 C 0.36276(8) 1.08478(14) 0.43589(9) 0.0267(3) Uani 1 1 d .
H15A H 0.3785 0.9905 0.4684 0.033(4) Uiso 1 1 calc R
H15B H 0.3684 1.1591 0.4872 0.040(4) Uiso 1 1 calc R
H15C H 0.4029 1.1074 0.3976 0.033(4) Uiso 1 1 calc R

loop_
_atom_site_aniso_label
_atom_site_aniso_U_11
_atom_site_aniso_U_22
_atom_site_aniso_U_33
_atom_site_aniso_U_23
_atom_site_aniso_U_13
_atom_site_aniso_U_12
P1 0.01449(14) 0.01228(14) 0.01282(14) -0.00025(9) 0.00413(10) -0.00104(9)
O1 0.0191(4) 0.0206(4) 0.0238(4) -0.0073(3) 0.0083(3) -0.0024(3)
N1 0.0222(5) 0.0121(4) 0.0128(4) -0.0004(3) 0.0056(3) -0.0008(3)
N2 0.0155(4) 0.0156(4) 0.0132(4) 0.0005(3) 0.0046(3) -0.0031(3)
C1 0.0150(5) 0.0154(5) 0.0150(5) 0.0015(4) 0.0042(4) 0.0025(4)
C8 0.0211(5) 0.0149(5) 0.0143(5) 0.0017(4) 0.0055(4) 0.0000(4)
C2 0.0157(5) 0.0142(5) 0.0201(5) 0.0009(4) 0.0065(4) 0.0024(4)
C3 0.0203(5) 0.0180(5) 0.0203(5) -0.0001(4) 0.0072(4) 0.0017(4)
C11 0.0188(5) 0.0159(5) 0.0164(5) 0.0004(4) 0.0073(4) -0.0038(4)
C7 0.0178(5) 0.0191(5) 0.0201(5) 0.0008(4) 0.0065(4) 0.0010(4)
C17 0.0176(5) 0.0277(6) 0.0240(6) 0.0004(5) 0.0052(4) 0.0013(4)
C12 0.0237(6) 0.0195(5) 0.0236(6) 0.0032(4) 0.0055(5) 0.0031(4)
C16 0.0226(5) 0.0266(6) 0.0185(5) -0.0061(4) 0.0073(4) -0.0075(5)
C4 0.0261(6) 0.0229(6) 0.0251(6) 0.0034(5) 0.0142(5) 0.0028(5)
C9 0.0271(6) 0.0133(5) 0.0171(5) -0.0028(4) 0.0079(4) -0.0021(4)
C19 0.0262(6) 0.0250(6) 0.0168(5) 0.0006(4) 0.0100(4) -0.0029(5)
C5 0.0191(5) 0.0216(6) 0.0346(6) 0.0037(5) 0.0132(5) -0.0008(4)
C10 0.0164(5) 0.0197(5) 0.0134(5) -0.0004(4) 0.0039(4) -0.0024(4)
C6 0.0167(5) 0.0205(5) 0.0273(6) 0.0000(4) 0.0044(4) -0.0011(4)
C13 0.0259(6) 0.0192(5) 0.0213(5) 0.0038(4) 0.0084(5) -0.0022(5)
C18 0.0297(6) 0.0169(5) 0.0329(6) 0.0056(5) 0.0140(5) 0.0011(5)
C14 0.0305(6) 0.0213(6) 0.0225(6) -0.0052(4) 0.0124(5) 0.0000(5)
C15 0.0297(6) 0.0261(6) 0.0229(6) -0.0087(5) 0.0065(5) -0.0082(5)

loop_
_atom_type_symbol
_atom_type_description
_atom_type_scat_dispersion_real
_atom_type_scat_dispersion_imag
_atom_type_scat_source
C C 0.0033 0.0016 'International Tables Vol C Tables 4.2.6.8 and 6.1.1.4'
H H 0.0000 0.0000 'International Tables Vol C Tables 4.2.6.8 and 6.1.1.4'
N N 0.0061 0.0033 'International Tables Vol C Tables 4.2.6.8 and 6.1.1.4'
O O 0.0106 0.0060 'International Tables Vol C Tables 4.2.6.8 and 6.1.1.4'
P P 0.1023 0.0942 'International Tables Vol C Tables 4.2.6.8 and 6.1.1.4'

loop_
_geom_angle_atom_site_label_1
_geom_angle_atom_site_label_2
_geom_angle_atom_site_label_3
_geom_angle
N2 P1 N1 112.51(5)
N2 P1 C1 100.59(5)
N1 P1 C1 99.90(5)
C8 N1 C9 115.60(8)
C8 N1 P1 126.20(7)
C9 N1 P1 118.19(7)
C10 N2 C11 115.83(8)
C10 N2 P1 124.50(7)
C11 N2 P1 119.66(7)
O1 C1 C2 119.82(9)
O1 C1 P1 120.23(8)
C2 C1 P1 119.78(8)
N1 C8 C12 112.91(9)
N1 C8 C13 112.47(9)
C12 C8 C13 109.53(9)
N1 C8 H8 107.2
C12 C8 H8 107.2
C13 C8 H8 107.2
C7 C2 C3 119.73(10)
C7 C2 C1 122.47(10)
C3 C2 C1 117.81(10)
C4 C3 C2 120.02(11)
C4 C3 H3 120.0
C2 C3 H3 120.0
N2 C11 C19 113.38(9)
N2 C11 C18 112.17(9)
C19 C11 C18 111.31(9)
N2 C11 H11 106.5
C19 C11 H11 106.5
C18 C11 H11 106.5
C6 C7 C2 120.01(11)
C6 C7 H7 120.0
C2 C7 H7 120.0
C10 C17 H17A 109.5
C10 C17 H17B 109.5
H17A C17 H17B 109.5
C10 C17 H17C 109.5
H17A C17 H17C 109.5
H17B C17 H17C 109.5
C8 C12 H12A 109.5
C8 C12 H12B 109.5
H12A C12 H12B 109.5
C8 C12 H12C 109.5
H12A C12 H12C 109.5
H12B C12 H12C 109.5
C10 C16 H16A 109.5
C10 C16 H16B 109.5
H16A C16 H16B 109.5
C10 C16 H16C 109.5
H16A C16 H16C 109.5
H16B C16 H16C 109.5
C3 C4 C5 119.98(11)
C3 C4 H4 120.0
C5 C4 H4 120.0
N1 C9 C14 112.49(9)
N1 C9 C15 112.44(9)
C14 C9 C15 111.02(10)
N1 C9 H9 106.8
C14 C9 H9 106.8
C15 C9 H9 106.8
C11 C19 H19A 109.5
C11 C19 H19B 109.5
H19A C19 H19B 109.5
C11 C19 H19C 109.5
H19A C19 H19C 109.5
H19B C19 H19C 109.5
C4 C5 C6 120.33(11)
C4 C5 H5 119.8
C6 C5 H5 119.8
N2 C10 C16 114.05(9)
N2 C10 C17 110.97(9)
C16 C10 C17 110.37(9)
N2 C10 H10 107.0
C16 C10 H10 107.0
C17 C10 H10 107.0
C5 C6 C7 119.89(11)
C5 C6 H6 120.1
C7 C6 H6 120.1
C8 C13 H13A 109.5
C8 C13 H13B 109.5
H13A C13 H13B 109.5
C8 C13 H13C 109.5
H13A C13 H13C 109.5
H13B C13 H13C 109.5
C11 C18 H18A 109.5
C11 C18 H18B 109.5
H18A C18 H18B 109.5
C11 C18 H18C 109.5
H18A C18 H18C 109.5
H18B C18 H18C 109.5
C9 C14 H14A 109.5
C9 C14 H14B 109.5
H14A C14 H14B 109.5
C9 C14 H14C 109.5
H14A C14 H14C 109.5
H14B C14 H14C 109.5
C9 C15 H15A 109.5
C9 C15 H15B 109.5
H15A C15 H15B 109.5
C9 C15 H15C 109.5
H15A C15 H15C 109.5
H15B C15 H15C 109.5

loop_
_geom_bond_atom_site_label_1
_geom_bond_atom_site_label_2
_geom_bond_distance
P1 N2 1.6791(9)
P1 N1 1.6868(9)
P1 C1 1.8794(11)
O1 C1 1.2210(13)
N1 C8 1.4827(13)
N1 C9 1.4878(13)
N2 C10 1.4752(13)
N2 C11 1.4789(13)
C1 C2 1.4948(14)
C8 C12 1.5325(15)
C8 C13 1.5331(15)
C8 H8 1.0000
C2 C7 1.3944(15)
C2 C3 1.3960(15)
C3 C4 1.3876(16)
C3 H3 0.9500
C11 C19 1.5256(15)
C11 C18 1.5264(16)
C11 H11 1.0000
C7 C6 1.3904(16)
C7 H7 0.9500
C17 C10 1.5326(15)
C17 H17A 0.9800
C17 H17B 0.9800
C17 H17C 0.9800
C12 H12A 0.9800
C12 H12B 0.9800
C12 H12C 0.9800
C16 C10 1.5310(15)
C16 H16A 0.9800
C16 H16B 0.9800
C16 H16C 0.9800
C4 C5 1.3878(18)
C4 H4 0.9500
C9 C14 1.5265(16)
C9 C15 1.5273(16)
C9 H9 1.0000
C19 H19A 0.9800
C19 H19B 0.9800
C19 H19C 0.9800
C5 C6 1.3879(17)
C5 H5 0.9500
C10 H10 1.0000
C6 H6 0.9500
C13 H13A 0.9800
C13 H13B 0.9800
C13 H13C 0.9800
C18 H18A 0.9800
C18 H18B 0.9800
C18 H18C 0.9800
C14 H14A 0.9800
C14 H14B 0.9800
C14 H14C 0.9800
C15 H15A 0.9800
C15 H15B 0.9800
C15 H15C 0.9800

loop_
_geom_torsion_atom_site_label_1
_geom_torsion_atom_site_label_2
_geom_torsion_atom_site_label_3
_geom_torsion_atom_site_label_4
_geom_torsion
N2 P1 N1 C8 -72.45(10)
C1 P1 N1 C8 33.47(10)
N2 P1 N1 C9 106.56(8)
C1 P1 N1 C9 -147.52(8)
N1 P1 N2 C10 44.72(10)
C1 P1 N2 C10 -60.76(9)
N1 P1 N2 C11 -136.38(8)
C1 P1 N2 C11 118.15(8)
N2 P1 C1 O1 -14.23(10)
N1 P1 C1 O1 -129.57(9)
N2 P1 C1 C2 170.57(8)
N1 P1 C1 C2 55.23(9)
C9 N1 C8 C12 -65.09(12)
P1 N1 C8 C12 113.94(10)
C9 N1 C8 C13 59.50(12)
P1 N1 C8 C13 -121.47(9)
O1 C1 C2 C7 -147.27(11)
P1 C1 C2 C7 27.95(14)
O1 C1 C2 C3 33.09(15)
P1 C1 C2 C3 -151.69(8)
C7 C2 C3 C4 -1.88(16)
C1 C2 C3 C4 177.77(10)
C10 N2 C11 C19 -109.73(10)
P1 N2 C11 C19 71.27(11)
C10 N2 C11 C18 123.14(10)
P1 N2 C11 C18 -55.85(11)
C3 C2 C7 C6 0.98(16)
C1 C2 C7 C6 -178.66(10)
C2 C3 C4 C5 1.06(17)
C8 N1 C9 C14 120.50(10)
P1 N1 C9 C14 -58.61(11)
C8 N1 C9 C15 -113.26(11)
P1 N1 C9 C15 67.62(11)
C3 C4 C5 C6 0.67(18)
C11 N2 C10 C16 -58.27(12)
P1 N2 C10 C16 120.67(9)
C11 N2 C10 C17 67.13(12)
P1 N2 C10 C17 -113.93(9)
C4 C5 C6 C7 -1.57(18)
C2 C7 C6 C5 0.73(17)
